data_7204703
loop_
_publ_author_name
'Maharaj, Felicia'
'Russell, Vanessa'
'Chow, Hong'
'Page, Michael'
'Scudder, Marcia'
'Craig, Don'
'Dance, Ian'

_publ_section_title
;
 Polymorphs and pseudo-polymorphs: nine crystals containing
 [Fe(phen)3]2+ associated with [HgI4]2?
;
_journal_issue 49
_journal_name_full CrystEngComm
_journal_page_first 285
_journal_paper_doi 10.1039/b306750e
_journal_volume 5
_journal_year 2003
_chemical_formula_moiety 'C36 H24 Fe N6 2+,Hg I4 2-,2(C3 H7 N O)'
_chemical_formula_sum 'C42 H38 Fe Hg I4 N8 O2'
_chemical_formula_weight 1450.9
_space_group_IT_number 14
_symmetry_cell_setting monoclinic
_symmetry_space_group_name_Hall '-P 2ybc'
_symmetry_space_group_name_H-M 'P 1 21/c 1'
_atom_type_scat_source 'International Tables for X-ray Crystallography, Vol. IV'
_audit_creation_method 'RAELSPUB and manual entry'
_cell_angle_alpha 90
_cell_angle_beta 109.44(1)
_cell_angle_gamma 90
_cell_formula_units_Z 4
_cell_length_a 19.180(6)
_cell_length_b 19.465(3)
_cell_length_c 13.492(4)
_cell_measurement_reflns_used 10
_cell_measurement_temperature 294
_cell_measurement_theta_max 11
_cell_measurement_theta_min 10
_cell_volume 4750(2)
_computing_cell_refinement 'CAD4 Version 5.0, 1989'
_computing_data_collection 'CAD4 Version 5.0, 1989'
_computing_data_reduction 'Local program'
_computing_molecular_graphics 'ORTEP-II, (Johnson, 1976)'
_computing_publication_material 'Local programs'
_computing_structure_refinement 'RAELS, (Rae, 1989)'
_computing_structure_solution 'SIR92 (Altomare et al, 1994)'
_diffrn_measurement_device_type 'Nonius CAD-4'
_diffrn_measurement_method \w--2\q
_diffrn_radiation_type 'Mo K\a'
_diffrn_radiation_wavelength 0.71073
_diffrn_reflns_av_R_equivalents 0.019
_diffrn_reflns_limit_h_max 14
_diffrn_reflns_limit_h_min -14
_diffrn_reflns_limit_k_max 0
_diffrn_reflns_limit_k_min -21
_diffrn_reflns_limit_l_max 21
_diffrn_reflns_limit_l_min 0
_diffrn_reflns_number 6798
_diffrn_reflns_theta_max 23
_diffrn_standards_decay_% 0
_diffrn_standards_interval_time 30min
_diffrn_standards_number 1
_exptl_absorpt_coefficient_mu 6.147
_exptl_absorpt_correction_T_max 0.66
_exptl_absorpt_correction_T_min 0.50
_exptl_absorpt_correction_type analytical
_exptl_absorpt_process_details '(DeMeulenaer & Tompa, 1965)'
_exptl_crystal_colour red
_exptl_crystal_density_diffrn 2.03
_exptl_crystal_density_method 'not measured'
_exptl_crystal_description prism
_exptl_crystal_F_000 2720.0
_exptl_crystal_size_max 0.27
_exptl_crystal_size_mid 0.11
_exptl_crystal_size_min 0.09
_refine_diff_density_max 1.80
_refine_diff_density_min -1.90
_refine_ls_extinction_method none
_refine_ls_goodness_of_fit_ref 1.30
_refine_ls_hydrogen_treatment noref
_refine_ls_number_parameters 257
_refine_ls_number_reflns 3531
_refine_ls_R_factor_gt 0.035
_refine_ls_shift/su_max 0.008
_refine_ls_structure_factor_coef F
_refine_ls_weighting_details 'w = 1/[\s^2^(F) + 0.0004F^2^]'
_refine_ls_weighting_scheme calc
_refine_ls_wR_factor_ref 0.042
_reflns_number_gt 3531
_reflns_number_total 6576
_reflns_threshold_expression I>2\s(I)
_cod_data_source_file b306750e.txt
_cod_data_source_block DID279_E-(dmf)2
_cod_original_sg_symbol_H-M 'P 21/c'
_cod_database_code 7204703

loop_
_symmetry_equiv_pos_site_id
_symmetry_equiv_pos_as_xyz
1 x,y,z
2 -x,1/2+y,1/2-z
3 -x,-y,-z
4 x,1/2-y,1/2+z

loop_
_atom_site_label
_atom_site_fract_x
_atom_site_fract_y
_atom_site_fract_z
_atom_site_U_iso_or_equiv
_atom_site_adp_type
_atom_site_type_symbol
_atom_site_occupancy
Fe 0.26148(7) 0.56659(7) 0.51730(10) 0.0350(4) Uani Fe 1.0
N1A 0.2603(4) 0.6693(4) 0.5159(6) 0.037(1) Uani N 1.0
N2A 0.2121(4) 0.5796(4) 0.6230(6) 0.037(1) Uani N 1.0
C1A 0.2871(6) 0.7138(5) 0.4614(8) 0.043(1) Uani C 1.0
C2A 0.2800(6) 0.7838(5) 0.4693(8) 0.052(1) Uani C 1.0
C3A 0.2447(6) 0.8101(5) 0.5321(9) 0.054(1) Uani C 1.0
C4A 0.2170(6) 0.7656(5) 0.5920(8) 0.048(1) Uani C 1.0
C5A 0.1776(6) 0.7870(6) 0.6598(9) 0.056(2) Uani C 1.0
C6A 0.1524(6) 0.7413(6) 0.7138(9) 0.057(2) Uani C 1.0
C7A 0.1625(6) 0.6691(6) 0.7038(8) 0.049(2) Uani C 1.0
C8A 0.1383(6) 0.6188(6) 0.7610(8) 0.057(2) Uani C 1.0
C9A 0.1506(6) 0.5513(6) 0.7454(8) 0.054(2) Uani C 1.0
C10A 0.1887(6) 0.5337(5) 0.6748(8) 0.043(1) Uani C 1.0
C11A 0.1990(5) 0.6475(5) 0.6370(7) 0.040(1) Uani C 1.0
C12A 0.2271(5) 0.6959(5) 0.5813(7) 0.040(1) Uani C 1.0
N1B 0.1642(4) 0.5592(4) 0.4073(6) 0.039(1) Uani N 1.0
N2B 0.2547(4) 0.4655(4) 0.5128(6) 0.040(1) Uani N 1.0
C1B 0.1163(6) 0.6077(6) 0.3609(8) 0.047(1) Uani C 1.0
C2B 0.0499(6) 0.5931(7) 0.2796(9) 0.060(2) Uani C 1.0
C3B 0.0346(6) 0.5284(7) 0.2457(9) 0.065(2) Uani C 1.0
C4B 0.0823(6) 0.4753(6) 0.2942(9) 0.058(1) Uani C 1.0
C5B 0.0717(7) 0.4048(7) 0.2641(10) 0.074(2) Uani C 1.0
C6B 0.1193(7) 0.3562(7) 0.3155(10) 0.077(2) Uani C 1.0
C7B 0.1846(7) 0.3738(6) 0.4037(9) 0.063(2) Uani C 1.0
C8B 0.2353(8) 0.3259(6) 0.4670(11) 0.074(3) Uani C 1.0
C9B 0.2923(7) 0.3476(6) 0.5487(10) 0.067(3) Uani C 1.0
C10B 0.3004(6) 0.4187(5) 0.5708(9) 0.050(2) Uani C 1.0
C11B 0.1964(6) 0.4414(5) 0.4315(8) 0.046(1) Uani C 1.0
C12B 0.1465(6) 0.4924(5) 0.3751(8) 0.045(1) Uani C 1.0
N1C 0.3154(4) 0.5635(4) 0.4156(6) 0.039(2) Uani N 1.0
N2C 0.3625(4) 0.5688(4) 0.6213(6) 0.039(2) Uani N 1.0
C1C 0.2923(6) 0.5574(5) 0.3125(8) 0.045(2) Uani C 1.0
C2C 0.3377(6) 0.5626(6) 0.2522(8) 0.053(2) Uani C 1.0
C3C 0.4102(6) 0.5764(6) 0.2974(8) 0.054(2) Uani C 1.0
C4C 0.4398(6) 0.5824(5) 0.4072(8) 0.048(2) Uani C 1.0
C5C 0.5159(6) 0.5926(6) 0.4677(9) 0.054(2) Uani C 1.0
C6C 0.5412(6) 0.5927(6) 0.5734(9) 0.056(2) Uani C 1.0
C7C 0.4910(6) 0.5840(5) 0.6316(8) 0.050(2) Uani C 1.0
C8C 0.5121(6) 0.5807(6) 0.7404(8) 0.057(3) Uani C 1.0
C9C 0.4593(6) 0.5715(6) 0.7869(8) 0.056(3) Uani C 1.0
C10C 0.3852(6) 0.5653(5) 0.7263(7) 0.046(2) Uani C 1.0
C11C 0.4162(5) 0.5759(5) 0.5755(7) 0.042(1) Uani C 1.0
C12C 0.3896(6) 0.5745(5) 0.4630(8) 0.041(2) Uani C 1.0
Hg 0.23802(3) 0.42885(2) 0.00121(4) 0.0562(2) Uani Hg 1.0
I1 0.12917(4) 0.51597(4) 0.03003(6) 0.0579(2) Uani I 1.0
I2 0.35297(5) 0.51164(4) -0.01736(6) 0.0633(3) Uani I 1.0
I3 0.28076(5) 0.34240(5) 0.17282(6) 0.0748(3) Uani I 1.0
I4 0.18249(5) 0.35757(4) -0.18792(6) 0.0708(3) Uani I 1.0
O1D1 -0.0553(5) 0.2431(5) 0.6192(7) 0.111(4) Uani O 1.0
N1D1 0.0201(4) 0.2388(5) 0.5277(5) 0.089(4) Uani N 1.0
C1D1 -0.0262(6) 0.2107(5) 0.5663(8) 0.103(5) Uani C 1.0
C2D1 0.0428(11) 0.3059(8) 0.5391(15) 0.192(9) Uani C 1.0
C3D1 0.0510(9) 0.1958(8) 0.4666(12) 0.157(8) Uani C 1.0
O1D2 0.4438(6) 0.1269(7) 0.2606(8) 0.194(6) Uani O 1.0
N1D2 0.4488(6) 0.1882(4) 0.3993(7) 0.098(5) Uani N 1.0
C1D2 0.4148(6) 0.1479(7) 0.3226(11) 0.175(6) Uani C 1.0
C2D2 0.5193(10) 0.2129(11) 0.4224(17) 0.232(9) Uani C 1.0
C3D2 0.4093(9) 0.2097(8) 0.4674(12) 0.136(6) Uani C 1.0
HC1A 0.3129 0.6955 0.4136 0.045 Uani H 1.0
HC2A 0.3011 0.8154 0.4281 0.062 Uani H 1.0
HC3A 0.2383 0.8609 0.5359 0.064 Uani H 1.0
HC5A 0.1686 0.8371 0.6670 0.065 Uani H 1.0
HC6A 0.1260 0.7579 0.7619 0.067 Uani H 1.0
HC8A 0.1128 0.6325 0.8116 0.068 Uani H 1.0
HC9A 0.1330 0.5145 0.7832 0.064 Uani H 1.0
HC10A 0.1980 0.4841 0.6644 0.045 Uani H 1.0
HC1B 0.1277 0.6564 0.3844 0.049 Uani H 1.0
HC2B 0.0143 0.6309 0.2472 0.072 Uani H 1.0
HC3B -0.0113 0.5182 0.1854 0.080 Uani H 1.0
HC5B 0.0276 0.3914 0.2029 0.090 Uani H 1.0
HC6B 0.1098 0.3071 0.2929 0.095 Uani H 1.0
HC8B 0.2285 0.2757 0.4508 0.093 Uani H 1.0
HC9B 0.3287 0.3140 0.5936 0.081 Uani H 1.0
HC10B 0.3426 0.4343 0.6330 0.051 Uani H 1.0
HC1C 0.2385 0.5484 0.2757 0.047 Uani H 1.0
HC2C 0.3166 0.5562 0.1744 0.062 Uani H 1.0
HC3C 0.4426 0.5823 0.2532 0.063 Uani H 1.0
HC5C 0.5520 0.6001 0.4296 0.062 Uani H 1.0
HC6C 0.5952 0.5988 0.6119 0.064 Uani H 1.0
HC8C 0.5654 0.5849 0.7844 0.067 Uani H 1.0
HC9C 0.4742 0.5693 0.8653 0.065 Uani H 1.0
HC10C 0.3478 0.5580 0.7622 0.047 Uani H 1.0
HC1D1 -0.0384 0.1609 0.5524 0.212 Uani H 1.0
H1C2D1 0.0179 0.3309 0.5828 0.315 Uani H 1.0
H2C2D1 0.0976 0.3078 0.5745 0.271 Uani H 1.0
H3C2D1 0.0295 0.3281 0.4684 0.257 Uani H 1.0
H1C3D1 0.0307 0.1482 0.4636 0.320 Uani H 1.0
H2C3D1 0.0380 0.2147 0.3938 0.187 Uani H 1.0
H3C3D1 0.1060 0.1944 0.4999 0.197 Uani H 1.0
HC1D2 0.3630 0.1333 0.3138 0.368 Uani H 1.0
H1C2D2 0.5414 0.1947 0.3702 0.285 Uani H 1.0
H2C2D2 0.5182 0.2642 0.4194 0.380 Uani H 1.0
H3C2D2 0.5499 0.1977 0.4946 0.375 Uani H 1.0
H1C3D2 0.3588 0.1887 0.4432 0.270 Uani H 1.0
H2C3D2 0.4366 0.1944 0.5408 0.247 Uani H 1.0
H3C3D2 0.4049 0.2609 0.4656 0.144 Uani H 1.0

loop_
_atom_site_aniso_label
_atom_site_aniso_U_11
_atom_site_aniso_U_22
_atom_site_aniso_U_33
_atom_site_aniso_U_12
_atom_site_aniso_U_13
_atom_site_aniso_U_23
_atom_site_aniso_type_symbol
Fe 0.0370(8) 0.0344(8) 0.0357(8) -0.0008(7) 0.0149(7) -0.0022(7) Fe
N1A 0.037(2) 0.034(2) 0.037(2) -0.003(2) 0.009(2) 0.001(2) N
N2A 0.035(3) 0.040(2) 0.036(2) -0.002(2) 0.012(2) 0.001(2) N
C1A 0.048(3) 0.036(2) 0.044(2) -0.005(2) 0.014(2) 0.003(2) C
C2A 0.066(4) 0.035(2) 0.055(4) -0.006(2) 0.019(3) 0.003(2) C
C3A 0.070(5) 0.035(2) 0.056(4) 0.000(2) 0.016(3) 0.000(2) C
C4A 0.056(3) 0.038(2) 0.047(3) 0.004(2) 0.013(2) -0.003(2) C
C5A 0.067(4) 0.047(2) 0.054(4) 0.011(3) 0.018(3) -0.007(2) C
C6A 0.064(4) 0.056(2) 0.053(3) 0.013(3) 0.023(3) -0.007(3) C
C7A 0.052(3) 0.053(2) 0.047(2) 0.006(2) 0.021(2) -0.003(2) C
C8A 0.062(4) 0.065(3) 0.054(3) 0.004(3) 0.033(3) -0.001(3) C
C9A 0.060(4) 0.060(3) 0.053(3) -0.002(3) 0.032(3) 0.003(3) C
C10A 0.045(3) 0.046(2) 0.043(2) -0.004(2) 0.020(2) 0.003(2) C
C11A 0.040(2) 0.042(2) 0.038(2) 0.002(2) 0.013(2) -0.001(2) C
C12A 0.041(2) 0.037(2) 0.039(2) 0.001(2) 0.010(2) -0.001(2) C
N1B 0.039(3) 0.046(2) 0.038(3) -0.003(2) 0.022(2) -0.003(2) N
N2B 0.046(2) 0.037(2) 0.046(2) -0.002(2) 0.026(2) -0.004(2) N
C1B 0.041(3) 0.056(2) 0.046(3) 0.002(2) 0.020(2) 0.003(2) C
C2B 0.044(3) 0.079(4) 0.054(3) 0.000(2) 0.013(2) 0.005(3) C
C3B 0.049(3) 0.088(4) 0.054(3) -0.012(3) 0.011(2) -0.005(3) C
C4B 0.052(3) 0.070(3) 0.052(3) -0.016(2) 0.018(2) -0.014(2) C
C5B 0.072(4) 0.077(3) 0.071(4) -0.028(3) 0.021(2) -0.027(3) C
C6B 0.084(4) 0.061(2) 0.086(4) -0.026(3) 0.029(3) -0.030(3) C
C7B 0.073(3) 0.044(2) 0.076(3) -0.013(2) 0.032(2) -0.018(2) C
C8B 0.088(5) 0.038(2) 0.100(6) -0.006(2) 0.038(3) -0.012(2) C
C9B 0.078(5) 0.038(2) 0.092(5) 0.004(2) 0.035(3) 0.001(2) C
C10B 0.056(3) 0.039(2) 0.061(3) 0.003(2) 0.029(2) 0.002(2) C
C11B 0.052(2) 0.041(2) 0.052(2) -0.008(2) 0.027(2) -0.010(2) C
C12B 0.045(2) 0.050(2) 0.044(2) -0.009(2) 0.022(2) -0.009(2) C
N1C 0.047(2) 0.037(3) 0.037(2) 0.000(2) 0.020(1) -0.001(2) N
N2C 0.045(2) 0.038(3) 0.037(2) 0.000(2) 0.017(2) 0.000(2) N
C1C 0.053(2) 0.050(3) 0.037(2) -0.001(2) 0.022(2) -0.003(2) C
C2C 0.060(3) 0.067(5) 0.041(2) -0.002(3) 0.028(2) -0.003(3) C
C3C 0.058(2) 0.067(4) 0.048(2) -0.001(3) 0.031(2) 0.000(3) C
C4C 0.050(2) 0.054(3) 0.048(2) 0.000(2) 0.027(2) 0.001(2) C
C5C 0.049(2) 0.064(4) 0.058(3) -0.001(2) 0.028(2) 0.003(4) C
C6C 0.045(2) 0.068(4) 0.058(3) -0.002(2) 0.022(2) 0.003(4) C
C7C 0.045(2) 0.058(3) 0.048(2) -0.002(2) 0.017(2) 0.002(2) C
C8C 0.047(2) 0.075(5) 0.047(2) -0.004(2) 0.013(2) 0.003(3) C
C9C 0.050(2) 0.074(5) 0.041(2) -0.004(3) 0.012(2) 0.002(3) C
C10C 0.048(2) 0.053(3) 0.037(2) -0.002(2) 0.015(2) 0.001(2) C
C11C 0.045(2) 0.042(2) 0.041(2) 0.000(2) 0.018(1) 0.001(2) C
C12C 0.047(2) 0.040(2) 0.041(2) 0.000(2) 0.022(1) 0.000(2) C
Hg 0.0614(3) 0.0546(3) 0.0539(3) -0.0024(3) 0.0210(2) -0.0009(3) Hg
I1 0.0571(5) 0.0610(5) 0.0572(5) -0.0003(4) 0.0213(4) -0.0067(4) I
I2 0.0668(6) 0.0769(6) 0.0547(5) -0.0117(5) 0.0314(4) 0.0001(4) I
I3 0.0813(7) 0.0762(7) 0.0603(5) -0.0066(5) 0.0144(5) 0.0160(5) I
I4 0.1043(7) 0.0475(5) 0.0549(5) -0.0059(5) 0.0190(5) -0.0028(4) I
O1D1 0.120(7) 0.119(7) 0.105(7) 0.017(6) 0.052(5) 0.010(6) O
N1D1 0.081(7) 0.116(6) 0.061(6) 0.011(5) 0.011(5) 0.003(5) N
C1D1 0.102(7) 0.119(6) 0.089(7) 0.006(5) 0.035(5) -0.001(5) C
C2D1 0.264(9) 0.136(7) 0.262(9) -0.050(7) 0.200(9) -0.060(6) C
C3D1 0.208(9) 0.124(6) 0.195(9) -0.016(6) 0.141(9) -0.026(7) C
O1D2 0.120(7) 0.291(9) 0.165(9) 0.021(9) 0.039(7) -0.110(9) O
N1D2 0.104(7) 0.102(8) 0.103(7) -0.009(6) 0.052(6) -0.003(6) N
C1D2 0.105(7) 0.229(9) 0.200(9) -0.020(6) 0.062(6) -0.114(8) C
C2D2 0.144(8) 0.268(9) 0.335(9) -0.091(9) 0.149(8) -0.196(9) C
C3D2 0.142(7) 0.147(9) 0.151(9) -0.026(6) 0.093(7) -0.034(8) C

loop_
_geom_angle_atom_site_label_1
_geom_angle_atom_site_label_2
_geom_angle_atom_site_label_3
_geom_angle
_geom_angle_site_symmetry_1
_geom_angle_site_symmetry_2
_geom_angle_site_symmetry_3
_geom_angle_publ_flag
N1A Fe N2A 82.6(3) 1_555 1_555 1_555 no
N1A Fe N1B 93.5(3) 1_555 1_555 1_555 no
N1A Fe N2B 175.8(3) 1_555 1_555 1_555 no
N1A Fe N1C 91.7(3) 1_555 1_555 1_555 no
N1A Fe N2C 89.4(3) 1_555 1_555 1_555 no
N2A Fe N1B 89.6(3) 1_555 1_555 1_555 no
N2A Fe N2B 96.2(3) 1_555 1_555 1_555 no
N2A Fe N1C 173.8(3) 1_555 1_555 1_555 no
N2A Fe N2C 94.4(3) 1_555 1_555 1_555 no
N1B Fe N2B 82.4(3) 1_555 1_555 1_555 no
N1B Fe N1C 93.3(3) 1_555 1_555 1_555 no
N1B Fe N2C 175.4(3) 1_555 1_555 1_555 no
N2B Fe N1C 89.6(3) 1_555 1_555 1_555 no
N2B Fe N2C 94.7(3) 1_555 1_555 1_555 no
N1C Fe N2C 83.0(3) 1_555 1_555 1_555 no
Fe N1A C1A 130.1(7) 1_555 1_555 1_555 no
Fe N1A C12A 112.6(6) 1_555 1_555 1_555 no
C1A N1A C12A 117.3(9) 1_555 1_555 1_555 no
Fe N2A C10A 129.2(7) 1_555 1_555 1_555 no
Fe N2A C11A 112.2(6) 1_555 1_555 1_555 no
C10A N2A C11A 118.5(9) 1_555 1_555 1_555 no
N1A C1A C2A 122.0(10) 1_555 1_555 1_555 no
C1A C2A C3A 120.4(11) 1_555 1_555 1_555 no
C2A C3A C4A 119.6(10) 1_555 1_555 1_555 no
C3A C4A C5A 124.9(10) 1_555 1_555 1_555 no
C3A C4A C12A 116.8(10) 1_555 1_555 1_555 no
C5A C4A C12A 118.3(10) 1_555 1_555 1_555 no
C4A C5A C6A 121.2(10) 1_555 1_555 1_555 no
C5A C6A C7A 121.1(10) 1_555 1_555 1_555 no
C6A C7A C8A 123.2(10) 1_555 1_555 1_555 no
C6A C7A C11A 118.4(10) 1_555 1_555 1_555 no
C8A C7A C11A 118.4(10) 1_555 1_555 1_555 no
C7A C8A C9A 118.5(10) 1_555 1_555 1_555 no
C8A C9A C10A 119.2(10) 1_555 1_555 1_555 no
N2A C10A C9A 122.7(10) 1_555 1_555 1_555 no
N2A C11A C7A 122.7(10) 1_555 1_555 1_555 no
N2A C11A C12A 116.6(9) 1_555 1_555 1_555 no
C7A C11A C12A 120.6(10) 1_555 1_555 1_555 no
N1A C12A C4A 123.8(10) 1_555 1_555 1_555 no
N1A C12A C11A 115.8(9) 1_555 1_555 1_555 no
C4A C12A C11A 120.3(10) 1_555 1_555 1_555 no
Fe N1B C1B 129.9(7) 1_555 1_555 1_555 no
Fe N1B C12B 112.3(7) 1_555 1_555 1_555 no
C1B N1B C12B 117.8(9) 1_555 1_555 1_555 no
Fe N2B C10B 130.2(7) 1_555 1_555 1_555 no
Fe N2B C11B 113.3(7) 1_555 1_555 1_555 no
C10B N2B C11B 116.3(9) 1_555 1_555 1_555 no
N1B C1B C2B 122.1(10) 1_555 1_555 1_555 no
C1B C2B C3B 119.7(11) 1_555 1_555 1_555 no
C2B C3B C4B 120.2(11) 1_555 1_555 1_555 no
C3B C4B C5B 124.8(11) 1_555 1_555 1_555 no
C3B C4B C12B 117.7(11) 1_555 1_555 1_555 no
C5B C4B C12B 117.4(11) 1_555 1_555 1_555 no
C4B C5B C6B 121.7(11) 1_555 1_555 1_555 no
C5B C6B C7B 120.7(11) 1_555 1_555 1_555 no
C6B C7B C8B 124.9(11) 1_555 1_555 1_555 no
C6B C7B C11B 118.1(11) 1_555 1_555 1_555 no
C8B C7B C11B 116.9(11) 1_555 1_555 1_555 no
C7B C8B C9B 120.0(11) 1_555 1_555 1_555 no
C8B C9B C10B 119.1(12) 1_555 1_555 1_555 no
N2B C10B C9B 123.0(11) 1_555 1_555 1_555 no
N2B C11B C7B 124.7(11) 1_555 1_555 1_555 no
N2B C11B C12B 114.8(9) 1_555 1_555 1_555 no
C7B C11B C12B 120.5(11) 1_555 1_555 1_555 no
N1B C12B C4B 122.4(10) 1_555 1_555 1_555 no
N1B C12B C11B 116.2(9) 1_555 1_555 1_555 no
C4B C12B C11B 121.4(10) 1_555 1_555 1_555 no
Fe N1C C1C 131.8(7) 1_555 1_555 1_555 no
Fe N1C C12C 112.0(6) 1_555 1_555 1_555 no
C1C N1C C12C 116.1(8) 1_555 1_555 1_555 no
Fe N2C C10C 130.3(7) 1_555 1_555 1_555 no
Fe N2C C11C 112.8(6) 1_555 1_555 1_555 no
C10C N2C C11C 117.0(8) 1_555 1_555 1_555 no
N1C C1C C2C 124.0(10) 1_555 1_555 1_555 no
C1C C2C C3C 120.5(10) 1_555 1_555 1_555 no
C2C C3C C4C 119.2(10) 1_555 1_555 1_555 no
C3C C4C C5C 126.2(10) 1_555 1_555 1_555 no
C3C C4C C12C 116.5(10) 1_555 1_555 1_555 no
C5C C4C C12C 117.3(9) 1_555 1_555 1_555 no
C4C C5C C6C 122.9(10) 1_555 1_555 1_555 no
C5C C6C C7C 120.5(10) 1_555 1_555 1_555 no
C6C C7C C8C 124.7(10) 1_555 1_555 1_555 no
C6C C7C C11C 118.2(10) 1_555 1_555 1_555 no
C8C C7C C11C 117.1(10) 1_555 1_555 1_555 no
C7C C8C C9C 119.4(10) 1_555 1_555 1_555 no
C8C C9C C10C 120.6(10) 1_555 1_555 1_555 no
N2C C10C C9C 121.8(9) 1_555 1_555 1_555 no
N2C C11C C7C 124.0(9) 1_555 1_555 1_555 no
N2C C11C C12C 114.8(9) 1_555 1_555 1_555 no
C7C C11C C12C 121.2(9) 1_555 1_555 1_555 no
N1C C12C C4C 123.7(9) 1_555 1_555 1_555 no
N1C C12C C11C 116.5(9) 1_555 1_555 1_555 no
C4C C12C C11C 119.9(9) 1_555 1_555 1_555 no
I1 Hg I2 107.88(3) 1_555 1_555 1_555 no
I1 Hg I3 106.18(3) 1_555 1_555 1_555 no
I1 Hg I4 110.57(3) 1_555 1_555 1_555 no
I2 Hg I3 113.72(3) 1_555 1_555 1_555 no
I2 Hg I4 106.03(3) 1_555 1_555 1_555 no
I3 Hg I4 112.42(3) 1_555 1_555 1_555 no
C1D1 N1D1 C2D1 126.5(7) 1_555 1_555 1_555 no
C1D1 N1D1 C3D1 117.1(9) 1_555 1_555 1_555 no
C2D1 N1D1 C3D1 116.4(9) 1_555 1_555 1_555 no
O1D1 C1D1 N1D1 122.0(7) 1_555 1_555 1_555 no

loop_
_geom_bond_atom_site_label_1
_geom_bond_atom_site_label_2
_geom_bond_distance
_geom_bond_site_symmetry_1
_geom_bond_site_symmetry_2
_geom_bond_publ_flag
Fe N1A 1.999(8) 1_555 1_555 no
Fe N2A 1.973(8) 1_555 1_555 no
Fe N1B 1.965(8) 1_555 1_555 no
Fe N2B 1.971(8) 1_555 1_555 no
Fe N1C 1.975(7) 1_555 1_555 no
Fe N2C 1.979(8) 1_555 1_555 no
N1A C1A 1.344(12) 1_555 1_555 no
N1A C12A 1.352(11) 1_555 1_555 no
N2A C10A 1.303(11) 1_555 1_555 no
N2A C11A 1.370(12) 1_555 1_555 no
C1A C2A 1.377(13) 1_555 1_555 no
C2A C3A 1.349(15) 1_555 1_555 no
C3A C4A 1.403(14) 1_555 1_555 no
C4A C5A 1.429(14) 1_555 1_555 no
C4A C12A 1.385(13) 1_555 1_555 no
C5A C6A 1.338(15) 1_555 1_555 no
C6A C7A 1.432(14) 1_555 1_555 no
C7A C8A 1.418(14) 1_555 1_555 no
C7A C11A 1.377(13) 1_555 1_555 no
C8A C9A 1.363(14) 1_555 1_555 no
C9A C10A 1.423(14) 1_555 1_555 no
C11A C12A 1.419(13) 1_555 1_555 no
N1B C1B 1.320(12) 1_555 1_555 no
N1B C12B 1.378(12) 1_555 1_555 no
N2B C10B 1.325(12) 1_555 1_555 no
N2B C11B 1.362(12) 1_555 1_555 no
C1B C2B 1.406(13) 1_555 1_555 no
C2B C3B 1.338(16) 1_555 1_555 no
C3B C4B 1.393(15) 1_555 1_555 no
C4B C5B 1.426(16) 1_555 1_555 no
C4B C12B 1.387(14) 1_555 1_555 no
C5B C6B 1.337(17) 1_555 1_555 no
C6B C7B 1.453(15) 1_555 1_555 no
C7B C8B 1.410(16) 1_555 1_555 no
C7B C11B 1.368(14) 1_555 1_555 no
C8B C9B 1.337(16) 1_555 1_555 no
C9B C10B 1.412(14) 1_555 1_555 no
C11B C12B 1.412(14) 1_555 1_555 no
N1C C1C 1.317(11) 1_555 1_555 no
N1C C12C 1.370(11) 1_555 1_555 no
N2C C10C 1.338(11) 1_555 1_555 no
N2C C11C 1.373(12) 1_555 1_555 no
C1C C2C 1.380(13) 1_555 1_555 no
C2C C3C 1.347(14) 1_555 1_555 no
C3C C4C 1.404(13) 1_555 1_555 no
C4C C5C 1.430(14) 1_555 1_555 no
C4C C12C 1.414(13) 1_555 1_555 no
C5C C6C 1.345(14) 1_555 1_555 no
C6C C7C 1.441(14) 1_555 1_555 no
C7C C8C 1.388(14) 1_555 1_555 no
C7C C11C 1.390(13) 1_555 1_555 no
C8C C9C 1.369(14) 1_555 1_555 no
C9C C10C 1.389(13) 1_555 1_555 no
C11C C12C 1.432(13) 1_555 1_555 no
Hg I1 2.815(1) 1_555 1_555 no
Hg I2 2.808(1) 1_555 1_555 no
Hg I3 2.757(1) 1_555 1_555 no
Hg I4 2.786(1) 1_555 1_555 no
O1D1 C1D1 1.219(11) 1_555 1_555 no
N1D1 C1D1 1.290(13) 1_555 1_555 no
N1D1 C2D1 1.369(14) 1_555 1_555 no
N1D1 C3D1 1.435(13) 1_555 1_555 no
